data_7114496
loop_
_publ_author_name
'Hu, Jiaxin'
'Barbour, Leonard J.'
'Ferdani, Riccardo'
'Gokel, George W.'

_publ_section_title
;
 Sodium cation complexation behavior of the heteroaromatic sidechains of
 histidine and tryptophan
;
_journal_issue 17
_journal_name_full 'Chemical Communications'
_journal_page_first 1810
_journal_paper_doi 10.1039/b204321c
_journal_year 2002
_chemical_formula_sum 'C42 H50 B N Na O5.5'
_chemical_formula_weight 690.63
_chemical_name_systematic
;
N-(2-(4-hydrophenyl)ethyl)aza-15-crown-5.sodium 
tetraphenylborate
;
_space_group_IT_number 88
_symmetry_space_group_name_Hall '-I 4ad'
_symmetry_space_group_name_H-M 'I 41/a :2'
_atom_sites_solution_hydrogens geom
_atom_sites_solution_primary direct
_atom_sites_solution_secondary difmap
_audit_creation_method SHELXL-97
_cell_angle_alpha 90.00
_cell_angle_beta 90.00
_cell_angle_gamma 90.00
_cell_formula_units_Z 16
_cell_length_a 17.7598(11)
_cell_length_b 17.7598(11)
_cell_length_c 47.817(4)
_cell_measurement_temperature 173(2)
_cell_volume 15082.0(18)
_computing_structure_refinement 'SHELXL-97 (Sheldrick, 1997)'
_computing_structure_solution 'SHELXS-97 (Sheldrick, 1990)'
_diffrn_ambient_temperature 173(2)
_diffrn_measured_fraction_theta_full 0.995
_diffrn_measured_fraction_theta_max 0.995
_diffrn_radiation_monochromator graphite
_diffrn_radiation_source 'fine-focus sealed tube'
_diffrn_radiation_type MoK\a
_diffrn_radiation_wavelength 0.71073
_diffrn_reflns_av_R_equivalents 0.1082
_diffrn_reflns_av_sigmaI/netI 0.1012
_diffrn_reflns_limit_h_max 22
_diffrn_reflns_limit_h_min -19
_diffrn_reflns_limit_k_max 22
_diffrn_reflns_limit_k_min -19
_diffrn_reflns_limit_l_max 60
_diffrn_reflns_limit_l_min -60
_diffrn_reflns_number 47845
_diffrn_reflns_theta_full 27.12
_diffrn_reflns_theta_max 27.12
_diffrn_reflns_theta_min 1.70
_exptl_absorpt_coefficient_mu 0.089
_exptl_absorpt_correction_T_max 0.9825
_exptl_absorpt_correction_T_min 0.9697
_exptl_crystal_density_diffrn 1.217
_exptl_crystal_density_method 'not measured'
_exptl_crystal_F_000 5904
_exptl_crystal_size_max 0.35
_exptl_crystal_size_mid 0.30
_exptl_crystal_size_min 0.20
_refine_diff_density_max 0.412
_refine_diff_density_min -0.202
_refine_diff_density_rms 0.042
_refine_ls_extinction_method none
_refine_ls_goodness_of_fit_ref 1.000
_refine_ls_hydrogen_treatment mixed
_refine_ls_matrix_type full
_refine_ls_number_parameters 464
_refine_ls_number_reflns 8306
_refine_ls_number_restraints 2
_refine_ls_restrained_S_all 1.001
_refine_ls_R_factor_all 0.1609
_refine_ls_R_factor_gt 0.0680
_refine_ls_shift/su_max 0.019
_refine_ls_shift/su_mean 0.001
_refine_ls_structure_factor_coef Fsqd
_refine_ls_weighting_details 'calc w=1/[\s^2^(Fo^2^)+(0.0669P)^2^+0.0000P] where P=(Fo^2^+2Fc^2^)/3'
_refine_ls_weighting_scheme calc
_refine_ls_wR_factor_gt 0.1328
_refine_ls_wR_factor_ref 0.1597
_reflns_number_gt 4131
_reflns_number_total 8306
_reflns_threshold_expression >2sigma(I)
_cod_data_source_file b204321c.txt
_cod_data_source_block e:\_georg~1\jxh\jxh-i-76\sad
_cod_original_cell_volume 15082.1(18)
_cod_original_formula_sum 'C42 H50 B N Na O5.50'
_cod_database_code 7114496

loop_
_symmetry_equiv_pos_as_xyz
'x, y, z'
'-y+3/4, x+1/4, z+1/4'
'-x, -y+1/2, z'
'y+1/4, -x+1/4, z+1/4'
'x+1/2, y+1/2, z+1/2'
'-y+5/4, x+3/4, z+3/4'
'-x+1/2, -y+1, z+1/2'
'y+3/4, -x+3/4, z+3/4'
'-x, -y, -z'
'y-3/4, -x-1/4, -z-1/4'
'x, y-1/2, -z'
'-y-1/4, x-1/4, -z-1/4'
'-x+1/2, -y+1/2, -z+1/2'
'y-1/4, -x+1/4, -z+1/4'
'x+1/2, y, -z+1/2'
'-y+1/4, x+1/4, -z+1/4'

loop_
_atom_site_label
_atom_site_type_symbol
_atom_site_fract_x
_atom_site_fract_y
_atom_site_fract_z
_atom_site_U_iso_or_equiv
_atom_site_adp_type
_atom_site_occupancy
_atom_site_symmetry_multiplicity
_atom_site_calc_flag
_atom_site_refinement_flags
Na1 Na 0.26418(5) 0.02950(6) 0.04103(2) 0.0378(3) Uani 1 1 d .
N10 N 0.12273(12) 0.01923(12) 0.05083(4) 0.0360(6) Uani 1 1 d .
O13 O 0.20169(12) 0.13462(11) 0.02071(4) 0.0515(6) Uani 1 1 d .
C1A C 0.45753(13) -0.18691(14) -0.11945(5) 0.0293(6) Uani 1 1 d .
O16 O 0.35512(12) 0.11380(12) 0.01855(4) 0.0600(6) Uani 1 1 d .
O22 O 0.24769(11) 0.03145(11) 0.08912(4) 0.0529(6) Uani 1 1 d .
C6A C 0.44824(14) -0.11177(14) -0.12718(5) 0.0349(6) Uani 1 1 d .
H6A H 0.4696 -0.0951 -0.1443 0.042 Uiso 1 1 calc R
O19 O 0.38432(11) 0.01587(12) 0.06318(5) 0.0610(6) Uani 1 1 d .
C7 C 0.19647(16) -0.10432(15) 0.01720(6) 0.0388(7) Uani 1 1 d .
C8 C 0.11272(17) -0.09419(18) 0.01971(6) 0.0561(9) Uani 1 1 d .
H8A H 0.0947 -0.0645 0.0035 0.067 Uiso 1 1 calc R
H8B H 0.0884 -0.1443 0.0188 0.067 Uiso 1 1 calc R
C2A C 0.42448(14) -0.20564(15) -0.09360(5) 0.0351(6) Uani 1 1 d .
H2A H 0.4287 -0.2561 -0.0872 0.042 Uiso 1 1 calc R
C5A C 0.40890(15) -0.05993(15) -0.11076(6) 0.0398(7) Uani 1 1 d .
H5A H 0.4035 -0.0094 -0.1170 0.048 Uiso 1 1 calc R
O4 O 0.42879(12) -0.12882(12) 0.00860(4) 0.0574(6) Uani 1 1 d D
C3A C 0.38638(14) -0.15482(16) -0.07701(6) 0.0387(7) Uani 1 1 d .
H3A H 0.3659 -0.1705 -0.0596 0.046 Uiso 1 1 calc R
C3 C 0.35353(17) -0.12135(15) 0.01238(6) 0.0401(7) Uani 1 1 d .
C7A C 0.56372(16) -0.20601(14) -0.15839(5) 0.0375(7) Uani 1 1 d .
C6 C 0.23745(17) -0.14742(15) 0.03613(6) 0.0426(7) Uani 1 1 d .
H6 H 0.2116 -0.1715 0.0510 0.051 Uiso 1 1 calc R
C4A C 0.37799(14) -0.08151(16) -0.08569(6) 0.0399(7) Uani 1 1 d .
H4A H 0.3512 -0.0463 -0.0745 0.048 Uiso 1 1 calc R
B1A B 0.5000 -0.2500 -0.13935(9) 0.0323(10) Uani 1 2 d S
C2 C 0.31429(17) -0.07694(15) -0.00641(6) 0.0433(7) Uani 1 1 d .
H2 H 0.3404 -0.0517 -0.0210 0.052 Uiso 1 1 calc R
C5 C 0.31424(16) -0.15626(15) 0.03398(6) 0.0414(7) Uani 1 1 d .
H5 H 0.3404 -0.1862 0.0472 0.050 Uiso 1 1 calc R
C8A C 0.54543(19) -0.17204(16) -0.18403(6) 0.0525(8) Uani 1 1 d .
H8A1 H 0.4962 -0.1785 -0.1914 0.063 Uiso 1 1 calc R
C1 C 0.23719(17) -0.06926(15) -0.00398(6) 0.0412(7) Uani 1 1 d .
H1 H 0.2111 -0.0391 -0.0172 0.049 Uiso 1 1 calc R
C12A C 0.63752(16) -0.19378(15) -0.14918(6) 0.0444(7) Uani 1 1 d .
H12A H 0.6528 -0.2159 -0.1320 0.053 Uiso 1 1 calc R
C11A C 0.68905(19) -0.15131(17) -0.16373(8) 0.0594(9) Uani 1 1 d .
H11A H 0.7384 -0.1444 -0.1565 0.071 Uiso 1 1 calc R
C24 C 0.11573(17) 0.03775(18) 0.08084(6) 0.0538(9) Uani 1 1 d .
H24A H 0.0668 0.0187 0.0878 0.065 Uiso 1 1 calc R
H24B H 0.1157 0.0932 0.0830 0.065 Uiso 1 1 calc R
C10A C 0.6689(2) -0.11870(18) -0.18887(8) 0.0699(11) Uani 1 1 d .
H10A H 0.7043 -0.0894 -0.1990 0.084 Uiso 1 1 calc R
C12 C 0.12882(17) 0.14830(17) 0.03148(7) 0.0551(9) Uani 1 1 d .
H12B H 0.1016 0.1839 0.0191 0.066 Uiso 1 1 calc R
H12C H 0.1327 0.1712 0.0503 0.066 Uiso 1 1 calc R
C11 C 0.08670(16) 0.07592(18) 0.03320(6) 0.0543(9) Uani 1 1 d .
H11B H 0.0357 0.0861 0.0406 0.065 Uiso 1 1 calc R
H11C H 0.0809 0.0552 0.0141 0.065 Uiso 1 1 calc R
C9 C 0.08810(17) -0.05562(18) 0.04611(7) 0.0603(9) Uani 1 1 d .
H9A H 0.0327 -0.0496 0.0456 0.072 Uiso 1 1 calc R
H9B H 0.1005 -0.0885 0.0622 0.072 Uiso 1 1 calc R
C21 C 0.3114(2) 0.0029(2) 0.10397(7) 0.0718(11) Uani 1 1 d .
H21A H 0.3129 -0.0527 0.1026 0.086 Uiso 1 1 calc R
H21B H 0.3079 0.0168 0.1240 0.086 Uiso 1 1 calc R
C23 C 0.1773(2) 0.00548(19) 0.09841(6) 0.0610(9) Uani 1 1 d .
H23A H 0.1697 0.0203 0.1182 0.073 Uiso 1 1 calc R
H23B H 0.1758 -0.0502 0.0974 0.073 Uiso 1 1 calc R
C9A C 0.5976(2) -0.12898(18) -0.19901(7) 0.0683(11) Uani 1 1 d .
H9A1 H 0.5835 -0.1068 -0.2163 0.082 Uiso 1 1 calc R
C14 C 0.2500(2) 0.19797(19) 0.02064(8) 0.0700(10) Uani 1 1 d .
H14A H 0.2605 0.2137 0.0401 0.084 Uiso 1 1 calc R
H14B H 0.2252 0.2404 0.0109 0.084 Uiso 1 1 calc R
C15 C 0.3190(2) 0.1796(2) 0.00679(8) 0.0805(12) Uani 1 1 d .
H15A H 0.3538 0.2230 0.0082 0.097 Uiso 1 1 calc R
H15B H 0.3087 0.1706 -0.0133 0.097 Uiso 1 1 calc R
C18 C 0.44221(17) 0.0567(2) 0.04747(9) 0.0813(12) Uani 1 1 d .
H18A H 0.4589 0.0255 0.0315 0.098 Uiso 1 1 calc R
H18B H 0.4863 0.0655 0.0597 0.098 Uiso 1 1 calc R
C20 C 0.3805(2) 0.0356(2) 0.09152(8) 0.0783(11) Uani 1 1 d .
H20A H 0.3795 0.0911 0.0934 0.094 Uiso 1 1 calc R
H20B H 0.4254 0.0164 0.1015 0.094 Uiso 1 1 calc R
C17 C 0.4145(2) 0.1294(2) 0.03698(8) 0.0767(11) Uani 1 1 d .
H17A H 0.3966 0.1610 0.0527 0.092 Uiso 1 1 calc R
H17B H 0.4552 0.1567 0.0271 0.092 Uiso 1 1 calc R
C1B C 0.07052(13) 0.27586(13) 0.10480(5) 0.0251(6) Uani 1 1 d .
C6B C 0.14593(14) 0.25815(14) 0.10952(5) 0.0314(6) Uani 1 1 d .
H6B H 0.1582 0.2252 0.1245 0.038 Uiso 1 1 calc R
C2B C 0.05760(15) 0.32225(14) 0.08176(5) 0.0352(7) Uani 1 1 d .
H2B H 0.0071 0.3348 0.0772 0.042 Uiso 1 1 calc R
C3B C 0.11452(15) 0.35080(15) 0.06522(5) 0.0374(7) Uani 1 1 d .
H3B H 0.1026 0.3821 0.0497 0.045 Uiso 1 1 calc R
C4B C 0.18834(15) 0.33403(16) 0.07106(5) 0.0402(7) Uani 1 1 d .
H4B H 0.2279 0.3546 0.0601 0.048 Uiso 1 1 calc R
B1B B 0.0000 0.2500 0.1250 0.0262(13) Uani 1 4 d S
C5B C 0.20375(14) 0.28674(16) 0.09321(5) 0.0419(7) Uani 1 1 d .
H5B H 0.2544 0.2737 0.0973 0.050 Uiso 1 1 calc R
C1C C 0.44188(17) 0.70406(15) 0.10421(5) 0.0403(7) Uani 1 1 d .
C6C C 0.36497(16) 0.71837(16) 0.10165(6) 0.0458(8) Uani 1 1 d .
H6C H 0.3435 0.7572 0.1128 0.055 Uiso 1 1 calc R
B1C B 0.5000 0.7500 0.1250 0.0395(16) Uani 1 4 d S
C5C C 0.31817(18) 0.67862(17) 0.08366(6) 0.0528(8) Uani 1 1 d .
H5C H 0.2659 0.6900 0.0829 0.063 Uiso 1 1 calc R
C4C C 0.3472(2) 0.62311(18) 0.06701(7) 0.0585(9) Uani 1 1 d .
H4C H 0.3154 0.5954 0.0548 0.070 Uiso 1 1 calc R
C3C C 0.4232(2) 0.60798(16) 0.06815(6) 0.0543(9) Uani 1 1 d .
H3C H 0.4442 0.5706 0.0563 0.065 Uiso 1 1 calc R
C2C C 0.46954(17) 0.64725(15) 0.08669(6) 0.0442(7) Uani 1 1 d .
H2C H 0.5216 0.6350 0.0874 0.053 Uiso 1 1 calc R
O1W O 0.5000 -0.2500 0.03537(6) 0.0565(8) Uani 1 2 d SD
H1W H 0.530(2) -0.219(2) 0.0472(7) 0.129(16) Uiso 1 1 d D
H4O H 0.4464(19) -0.1663(16) 0.0214(6) 0.098(13) Uiso 1 1 d D

loop_
_atom_site_aniso_label
_atom_site_aniso_U_11
_atom_site_aniso_U_22
_atom_site_aniso_U_33
_atom_site_aniso_U_23
_atom_site_aniso_U_13
_atom_site_aniso_U_12
Na1 0.0319(6) 0.0388(6) 0.0427(6) -0.0078(5) -0.0022(5) -0.0005(5)
N10 0.0329(13) 0.0432(14) 0.0318(13) -0.0055(11) 0.0037(10) 0.0027(11)
O13 0.0611(14) 0.0393(12) 0.0542(13) 0.0054(10) 0.0169(11) 0.0065(10)
C1A 0.0182(14) 0.0303(15) 0.0394(15) -0.0009(12) -0.0058(12) -0.0047(11)
O16 0.0508(14) 0.0627(16) 0.0667(14) -0.0047(12) 0.0089(12) -0.0165(12)
O22 0.0521(14) 0.0674(15) 0.0391(11) 0.0010(11) -0.0087(10) 0.0119(11)
C6A 0.0314(16) 0.0347(17) 0.0385(16) 0.0020(13) -0.0038(13) -0.0024(13)
O19 0.0425(14) 0.0622(15) 0.0784(17) -0.0065(13) -0.0176(12) -0.0032(11)
C7 0.0413(18) 0.0347(17) 0.0404(17) -0.0143(14) -0.0036(14) -0.0018(13)
C8 0.051(2) 0.054(2) 0.064(2) -0.0179(17) -0.0116(17) -0.0053(16)
C2A 0.0300(16) 0.0300(16) 0.0452(16) 0.0011(13) 0.0011(13) -0.0038(12)
C5A 0.0383(17) 0.0289(16) 0.0520(18) -0.0038(14) -0.0083(15) 0.0033(13)
O4 0.0445(14) 0.0616(15) 0.0662(15) 0.0130(12) 0.0126(11) 0.0127(11)
C3A 0.0314(16) 0.0421(18) 0.0424(16) -0.0071(14) 0.0043(13) -0.0042(13)
C3 0.0449(19) 0.0368(17) 0.0386(16) -0.0039(14) -0.0010(14) 0.0048(14)
C7A 0.0472(19) 0.0277(15) 0.0376(16) -0.0023(13) 0.0124(14) 0.0073(13)
C6 0.052(2) 0.0323(17) 0.0431(18) -0.0020(14) 0.0056(15) -0.0072(14)
C4A 0.0266(16) 0.0403(18) 0.0527(19) -0.0156(15) -0.0004(14) 0.0030(13)
B1A 0.031(3) 0.031(3) 0.035(2) 0.000 0.000 0.002(2)
C2 0.057(2) 0.0377(17) 0.0354(16) 0.0006(14) 0.0046(15) 0.0014(15)
C5 0.050(2) 0.0326(17) 0.0413(17) 0.0045(13) -0.0040(15) 0.0023(14)
C8A 0.071(2) 0.0419(19) 0.0444(18) 0.0035(15) 0.0110(17) 0.0103(16)
C1 0.057(2) 0.0365(17) 0.0306(16) -0.0059(13) -0.0116(14) 0.0073(15)
C12A 0.0417(19) 0.0353(17) 0.0561(19) 0.0011(14) 0.0168(15) -0.0012(14)
C11A 0.056(2) 0.0380(19) 0.084(3) 0.0015(18) 0.0280(19) -0.0037(16)
C24 0.051(2) 0.074(2) 0.0364(17) -0.0033(16) 0.0152(15) 0.0069(17)
C10A 0.081(3) 0.039(2) 0.089(3) 0.003(2) 0.057(2) 0.0012(19)
C12 0.054(2) 0.052(2) 0.059(2) 0.0001(16) -0.0105(17) 0.0188(17)
C11 0.0360(18) 0.072(2) 0.055(2) -0.0060(18) 0.0038(15) 0.0145(17)
C9 0.0403(19) 0.069(2) 0.072(2) -0.0140(19) 0.0104(17) -0.0116(17)
C21 0.089(3) 0.073(3) 0.054(2) 0.0233(19) -0.034(2) -0.014(2)
C23 0.080(3) 0.069(2) 0.0337(17) 0.0117(16) -0.0056(18) -0.019(2)
C9A 0.107(3) 0.046(2) 0.051(2) 0.0140(17) 0.029(2) 0.018(2)
C14 0.085(3) 0.048(2) 0.076(3) 0.0150(19) 0.007(2) 0.004(2)
C15 0.108(3) 0.052(2) 0.081(3) 0.009(2) 0.017(3) -0.002(2)
C18 0.028(2) 0.072(3) 0.144(4) 0.000(3) -0.010(2) -0.0117(18)
C20 0.065(3) 0.086(3) 0.084(3) -0.010(2) -0.030(2) -0.001(2)
C17 0.062(2) 0.082(3) 0.087(3) -0.002(2) 0.005(2) -0.031(2)
C1B 0.0248(14) 0.0249(14) 0.0255(13) -0.0037(11) -0.0008(11) 0.0006(11)
C6B 0.0307(16) 0.0394(16) 0.0242(14) 0.0034(12) -0.0036(12) 0.0003(12)
C2B 0.0274(15) 0.0417(17) 0.0366(15) 0.0071(13) 0.0035(12) 0.0067(13)
C3B 0.0356(17) 0.0432(17) 0.0334(15) 0.0110(13) 0.0031(13) 0.0054(13)
C4B 0.0299(16) 0.058(2) 0.0326(15) 0.0058(14) 0.0049(13) -0.0090(14)
B1B 0.026(2) 0.026(2) 0.026(3) 0.000 0.000 0.000
C5B 0.0217(15) 0.068(2) 0.0362(16) 0.0092(15) -0.0024(13) 0.0016(14)
C1C 0.052(2) 0.0357(17) 0.0330(15) 0.0054(13) -0.0002(14) -0.0009(14)
C6C 0.050(2) 0.0431(18) 0.0444(18) 0.0021(14) -0.0066(15) 0.0034(15)
B1C 0.036(2) 0.036(2) 0.045(4) 0.000 0.000 0.000
C5C 0.055(2) 0.048(2) 0.055(2) 0.0075(17) -0.0161(17) -0.0022(16)
C4C 0.075(3) 0.047(2) 0.053(2) 0.0102(17) -0.0220(19) -0.0136(18)
C3C 0.087(3) 0.0339(18) 0.0420(18) -0.0039(14) 0.0007(18) -0.0059(17)
C2C 0.0531(19) 0.0388(18) 0.0408(17) 0.0026(14) 0.0026(15) -0.0037(15)
O1W 0.070(2) 0.050(2) 0.0501(19) 0.000 0.000 0.0080(17)

loop_
_atom_type_symbol
_atom_type_description
_atom_type_scat_dispersion_real
_atom_type_scat_dispersion_imag
_atom_type_scat_source
C C 0.0033 0.0016 'International Tables Vol C Tables 4.2.6.8 and 6.1.1.4'
H H 0.0000 0.0000 'International Tables Vol C Tables 4.2.6.8 and 6.1.1.4'
B B 0.0013 0.0007 'International Tables Vol C Tables 4.2.6.8 and 6.1.1.4'
N N 0.0061 0.0033 'International Tables Vol C Tables 4.2.6.8 and 6.1.1.4'
O O 0.0106 0.0060 'International Tables Vol C Tables 4.2.6.8 and 6.1.1.4'
Na Na 0.0362 0.0249 'International Tables Vol C Tables 4.2.6.8 and 6.1.1.4'

loop_
_geom_angle_atom_site_label_1
_geom_angle_atom_site_label_2
_geom_angle_atom_site_label_3
_geom_angle
_geom_angle_site_symmetry_1
_geom_angle_site_symmetry_3
O22 Na1 O13 109.54(8) . .
O22 Na1 O19 71.05(8) . .
O13 Na1 O19 132.50(8) . .
O22 Na1 O16 120.61(8) . .
O13 Na1 O16 69.45(8) . .
O19 Na1 O16 70.64(8) . .
O22 Na1 N10 72.29(7) . .
O13 Na1 N10 70.92(7) . .
O19 Na1 N10 141.78(8) . .
O16 Na1 N10 140.35(8) . .
C11 N10 C24 111.7(2) . .
C11 N10 C9 110.4(2) . .
C24 N10 C9 108.2(2) . .
C11 N10 Na1 105.97(16) . .
C24 N10 Na1 104.14(16) . .
C9 N10 Na1 116.30(16) . .
C12 O13 C14 114.8(2) . .
C12 O13 Na1 114.39(16) . .
C14 O13 Na1 110.01(19) . .
C6A C1A C2A 114.2(2) . .
C6A C1A B1A 123.4(2) . .
C2A C1A B1A 122.4(2) . .
C17 O16 C15 114.7(3) . .
C17 O16 Na1 109.93(19) . .
C15 O16 Na1 111.86(19) . .
C23 O22 C21 115.5(2) . .
C23 O22 Na1 114.92(16) . .
C21 O22 Na1 112.80(19) . .
C1A C6A C5A 122.7(3) . .
C20 O19 C18 114.0(3) . .
C20 O19 Na1 111.05(19) . .
C18 O19 Na1 110.39(19) . .
C1 C7 C6 116.6(3) . .
C1 C7 C8 121.3(3) . .
C6 C7 C8 122.1(3) . .
C9 C8 C7 114.2(2) . .
C3A C2A C1A 123.7(3) . .
C4A C5A C6A 120.4(3) . .
C4A C3A C2A 120.0(3) . .
O4 C3 C2 117.8(3) . .
O4 C3 C5 123.3(3) . .
C2 C3 C5 118.9(3) . .
C12A C7A C8A 115.1(3) . .
C12A C7A B1A 122.8(2) . .
C8A C7A B1A 121.8(3) . .
C5 C6 C7 122.2(3) . .
C5A C4A C3A 119.0(3) . .
C7A B1A C7A 113.0(3) 3_645 .
C7A B1A C1A 109.02(12) 3_645 .
C7A B1A C1A 108.06(12) . .
C7A B1A C1A 108.06(12) 3_645 3_645
C7A B1A C1A 109.02(12) . 3_645
C1A B1A C1A 109.7(3) . 3_645
C3 C2 C1 120.1(3) . .
C6 C5 C3 120.1(3) . .
C9A C8A C7A 121.9(3) . .
C2 C1 C7 122.2(3) . .
C11A C12A C7A 123.3(3) . .
C12A C11A C10A 119.9(3) . .
N10 C24 C23 113.6(2) . .
C9A C10A C11A 119.5(3) . .
O13 C12 C11 109.4(2) . .
N10 C11 C12 114.0(2) . .
N10 C9 C8 114.6(2) . .
O22 C21 C20 108.5(3) . .
O22 C23 C24 110.3(2) . .
C10A C9A C8A 120.3(3) . .
O13 C14 C15 109.9(3) . .
C14 C15 O16 112.5(3) . .
O19 C18 C17 112.0(3) . .
O19 C20 C21 109.3(3) . .
O16 C17 C18 107.0(3) . .
C2B C1B C6B 114.8(2) . .
C2B C1B B1B 120.19(19) . .
C6B C1B B1B 124.94(19) . .
C5B C6B C1B 122.6(2) . .
C3B C2B C1B 123.3(2) . .
C4B C3B C2B 120.2(2) . .
C3B C4B C5B 118.5(2) . .
C1B B1B C1B 108.18(16) 3 .
C1B B1B C1B 110.12(8) 3 14
C1B B1B C1B 110.12(8) . 14
C1B B1B C1B 110.12(8) 3 16
C1B B1B C1B 110.12(8) . 16
C1B B1B C1B 108.18(16) 14 16
C4B C5B C6B 120.5(2) . .
C6C C1C C2C 115.0(3) . .
C6C C1C B1C 125.2(2) . .
C2C C1C B1C 119.8(2) . .
C5C C6C C1C 123.2(3) . .
C1C B1C C1C 105.86(18) 3_665 .
C1C B1C C1C 111.30(9) 3_665 16_655
C1C B1C C1C 111.30(9) . 16_655
C1C B1C C1C 111.30(9) 3_665 14_565
C1C B1C C1C 111.30(9) . 14_565
C1C B1C C1C 105.86(18) 16_655 14_565
C4C C5C C6C 120.1(3) . .
C5C C4C C3C 119.1(3) . .
C4C C3C C2C 120.4(3) . .
C3C C2C C1C 122.2(3) . .

loop_
_geom_bond_atom_site_label_1
_geom_bond_atom_site_label_2
_geom_bond_distance
_geom_bond_site_symmetry_2
Na1 O22 2.318(2) .
Na1 O13 2.379(2) .
Na1 O19 2.394(2) .
Na1 O16 2.451(2) .
Na1 N10 2.562(2) .
N10 C11 1.461(3) .
N10 C24 1.478(3) .
N10 C9 1.482(4) .
O13 C12 1.414(3) .
O13 C14 1.415(4) .
C1A C6A 1.394(3) .
C1A C2A 1.408(3) .
C1A B1A 1.652(3) .
O16 C17 1.402(4) .
O16 C15 1.447(4) .
O22 C23 1.405(4) .
O22 C21 1.429(4) .
C6A C5A 1.397(3) .
O19 C20 1.401(4) .
O19 C18 1.466(4) .
C7 C1 1.391(4) .
C7 C6 1.391(4) .
C7 C8 1.503(4) .
C8 C9 1.501(4) .
C2A C3A 1.379(4) .
C5A C4A 1.373(4) .
O4 C3 1.355(3) .
C3A C4A 1.375(4) .
C3 C2 1.384(4) .
C3 C5 1.392(4) .
C7A C12A 1.400(4) .
C7A C8A 1.404(4) .
C7A B1A 1.649(4) .
C6 C5 1.377(4) .
B1A C7A 1.649(4) 3_645
B1A C1A 1.652(3) 3_645
C2 C1 1.381(4) .
C8A C9A 1.399(4) .
C12A C11A 1.375(4) .
C11A C10A 1.381(5) .
C24 C23 1.493(4) .
C10A C9A 1.368(5) .
C12 C11 1.489(4) .
C21 C20 1.482(5) .
C14 C15 1.432(5) .
C18 C17 1.470(5) .
C1B C2B 1.395(3) .
C1B C6B 1.394(3) .
C1B B1B 1.647(2) .
C6B C5B 1.386(3) .
C2B C3B 1.380(3) .
C3B C4B 1.373(3) .
C4B C5B 1.379(4) .
B1B C1B 1.647(2) 3
B1B C1B 1.647(2) 14
B1B C1B 1.647(2) 16
C1C C6C 1.395(4) .
C1C C2C 1.401(4) .
C1C B1C 1.649(3) .
C6C C5C 1.389(4) .
B1C C1C 1.649(3) 3_665
B1C C1C 1.649(3) 16_655
B1C C1C 1.649(3) 14_565
C5C C4C 1.368(4) .
C4C C3C 1.377(4) .
C3C C2C 1.396(4) .
